data_2219185
loop_
_publ_author_name
'Amini, Mostafa M.'
'Hajiashrafi, Taraneh'
'Khavasi, Hamid Reza'
'Nematin Kharat, Ali'

_publ_section_title <i>catena</i>-Poly[[diphenylpropyltin(IV)]-\m-chloroacetato-\k^2^<i>O</i>:<i>O</i>']
_journal_coeditor_code WM2181
_journal_issue 8
_journal_name_full 'Acta Crystallographica Section E'
_journal_page_first m1007
_journal_paper_doi 10.1107/S160053680802028X
_journal_volume 64
_journal_year 2008
_chemical_formula_iupac '[Sn (C3 H7) (C6 H5)2 (C2 H2 Cl O2)]'
_chemical_formula_moiety 'C17 H19 Cl O2 Sn'
_chemical_formula_sum 'C17 H19 Cl O2 Sn'
_chemical_formula_weight 409.48
_chemical_name_systematic
;
catena-Poly[[diphenylpropyltin(IV)]-\m-chloroacetato-\k^2^O:O']
;
_space_group_IT_number 29
_symmetry_cell_setting orthorhombic
_symmetry_space_group_name_Hall 'P 2c -2ac'
_symmetry_space_group_name_H-M 'P c a 21'
_audit_creation_method 'WinGX routine CIF_UPDATE'
_cell_angle_alpha 90
_cell_angle_beta 90
_cell_angle_gamma 90
_cell_formula_units_Z 8
_cell_length_a 19.330(4)
_cell_length_b 11.440(2)
_cell_length_c 16.390(3)
_cell_measurement_reflns_used 7531
_cell_measurement_temperature 298(2)
_cell_measurement_theta_max 29.25
_cell_measurement_theta_min 2.07
_cell_volume 3624.4(12)
_computing_cell_refinement 'X-AREA (Stoe & Cie, 2005)'
_computing_data_collection 'X-AREA (Stoe & Cie, 2005)'
_computing_data_reduction 'X-AREA (Stoe & Cie, 2005)'
_computing_molecular_graphics 'ORTEP-3 for Windows (Farrugia, 1997)'
_computing_publication_material 'WinGX (Farrugia, 1999)'
_computing_structure_refinement 'SHELXL97 (Sheldrick, 2008)'
_computing_structure_solution 'SHELXS97 (Sheldrick, 2008)'
_diffrn_measured_fraction_theta_full 0.985
_diffrn_measured_fraction_theta_max 0.985
_diffrn_measurement_device_type 'Stoe IPDSII'
_diffrn_measurement_method \w
_diffrn_radiation_type MoK\a
_diffrn_radiation_wavelength 0.71073
_diffrn_reflns_av_R_equivalents 0.0341
_diffrn_reflns_limit_h_max 19
_diffrn_reflns_limit_h_min -26
_diffrn_reflns_limit_k_max 15
_diffrn_reflns_limit_k_min -11
_diffrn_reflns_limit_l_max 20
_diffrn_reflns_limit_l_min -22
_diffrn_reflns_number 13588
_diffrn_reflns_theta_full 29.25
_diffrn_reflns_theta_max 29.25
_diffrn_reflns_theta_min 2.07
_diffrn_standards_number 0
_exptl_absorpt_coefficient_mu 1.558
_exptl_absorpt_correction_T_max 0.8256
_exptl_absorpt_correction_T_min 0.6786
_exptl_absorpt_correction_type numerical
_exptl_absorpt_process_details '[X-RED and X-SHAPE (Stoe & Cie, 2005)]'
_exptl_crystal_colour colourless
_exptl_crystal_density_diffrn 1.501
_exptl_crystal_density_method 'not measured'
_exptl_crystal_description block
_exptl_crystal_F_000 1632
_exptl_crystal_size_max 0.49
_exptl_crystal_size_mid 0.21
_exptl_crystal_size_min 0.19
_refine_diff_density_max 0.787
_refine_diff_density_min -0.552
_refine_ls_abs_structure_details 'Flack (1983), with 3643 Friedel pairs'
_refine_ls_abs_structure_Flack -0.04(4)
_refine_ls_extinction_method none
_refine_ls_goodness_of_fit_ref 1.115
_refine_ls_hydrogen_treatment constr
_refine_ls_matrix_type full
_refine_ls_number_parameters 380
_refine_ls_number_reflns 8672
_refine_ls_number_restraints 1
_refine_ls_restrained_S_all 1.115
_refine_ls_R_factor_gt 0.0446
_refine_ls_shift/su_max 0.026
_refine_ls_structure_factor_coef Fsqd
_refine_ls_weighting_details 'w = 1/[\s^2^(Fo^2^)+(0.0589P)^2^+2.5701P] where P=(Fo^2^+2Fc^2^)/3'
_refine_ls_weighting_scheme calc
_refine_ls_wR_factor_ref 0.1233
_reflns_number_gt 7285
_reflns_number_total 8672
_reflns_threshold_expression I>2\s(I)
_cod_data_source_file wm2181.cif
_cod_data_source_block I
_cod_original_cell_volume 3624.4(13)
_cod_database_code 2219185
_cod_database_fobs_code 2219185

loop_
_symmetry_equiv_pos_as_xyz
'x, y, z'
'-x, -y, z+1/2'
'-x+1/2, y, z+1/2'
'x+1/2, -y, z'

loop_
_atom_site_type_symbol
_atom_site_label
_atom_site_fract_x
_atom_site_fract_y
_atom_site_fract_z
_atom_site_U_iso_or_equiv
_atom_site_adp_type
_atom_site_calc_flag
_atom_site_refinement_flags
_atom_site_occupancy
Sn Sn1 0.116980(19) -0.14033(4) -0.14385(3) 0.06080(11) Uani d . 1
Sn Sn2 0.069248(18) 0.19052(3) 0.10089(3) 0.05654(10) Uani d . 1
Cl Cl1 0.31159(9) -0.0258(3) 0.04475(13) 0.0973(7) Uani d . 1
Cl Cl2 0.0078(3) 0.5469(3) 0.2698(3) 0.181(2) Uani d . 1
O O1 0.1911(2) -0.0768(5) -0.0541(3) 0.0688(11) Uani d . 1
O O2 0.1179(2) 0.0422(4) 0.0078(3) 0.0610(10) Uani d . 1
O O3 0.0358(3) 0.3316(5) 0.1821(3) 0.0735(13) Uani d . 1
O O4 -0.0384(3) 0.2223(5) 0.2512(3) 0.0693(12) Uani d . 1
C C1 0.1739(3) -0.0072(6) 0.0016(4) 0.0560(13) Uani d . 1
C C2 0.2274(4) 0.0195(8) 0.0668(5) 0.084(2) Uani d . 1
H H2A 0.2129 -0.0175 0.1172 0.1 Uiso calc R 1
H H2B 0.2279 0.1032 0.076 0.1 Uiso calc R 1
C C3 0.0926(6) 0.0203(9) -0.1995(7) 0.102(3) Uani d . 1
H H3A 0.0675 0.0052 -0.2497 0.123 Uiso calc R 1
H H3B 0.0622 0.064 -0.1636 0.123 Uiso calc R 1
C C4 0.1574(7) 0.0968(12) -0.2194(9) 0.104(4) Uani d . 1
H H4B 0.1797 0.1187 -0.1686 0.149 Uiso calc R 1
H H4A 0.19 0.0501 -0.2504 0.149 Uiso calc R 1
C C5 0.1422(12) 0.1986(18) -0.2636(13) 0.110(10) Uani d . 1
H H5A 0.1529 0.1863 -0.3202 0.301 Uiso calc R 1
H H5B 0.1694 0.2623 -0.243 0.301 Uiso calc R 1
H H5C 0.094 0.2167 -0.258 0.301 Uiso calc R 1
C C6 0.1961(3) -0.2438(6) -0.1993(4) 0.0638(14) Uani d . 1
C C7 0.2427(5) -0.3094(6) -0.1541(8) 0.085(2) Uani d . 1
H H7 0.2404 -0.3074 -0.0975 0.102 Uiso calc R 1
C C8 0.2919(5) -0.3771(8) -0.1913(7) 0.097(3) Uani d . 1
H H8 0.3219 -0.4216 -0.1597 0.117 Uiso calc R 1
C C9 0.2973(6) -0.3797(9) -0.2740(8) 0.109(4) Uani d . 1
H H9 0.3301 -0.4271 -0.2991 0.131 Uiso calc R 1
C C10 0.2531(7) -0.3105(12) -0.3208(7) 0.119(4) Uani d . 1
H H10 0.2583 -0.3079 -0.3772 0.143 Uiso calc R 1
C C11 0.2017(5) -0.2460(9) -0.2835(5) 0.089(2) Uani d . 1
H H11 0.1706 -0.2036 -0.3152 0.106 Uiso calc R 1
C C12 0.0543(4) -0.2221(7) -0.0539(4) 0.0657(16) Uani d . 1
C C13 0.0797(4) -0.3076(9) -0.0027(6) 0.089(3) Uani d . 1
H H13 0.1259 -0.3297 -0.0065 0.107 Uiso calc R 1
C C14 0.0377(6) -0.3603(10) 0.0536(6) 0.104(3) Uani d . 1
H H14 0.0558 -0.4189 0.0867 0.125 Uiso calc R 1
C C15 -0.0302(7) -0.3290(12) 0.0625(8) 0.115(4) Uani d . 1
H H15 -0.0578 -0.3652 0.1015 0.138 Uiso calc R 1
C C16 -0.0567(5) -0.2440(12) 0.0135(9) 0.113(3) Uani d . 1
H H16 -0.1027 -0.2215 0.0196 0.136 Uiso calc R 1
C C17 -0.0146(4) -0.1885(8) -0.0475(6) 0.086(2) Uani d . 1
H H17 -0.033 -0.1317 -0.0819 0.103 Uiso calc R 1
C C18 -0.0086(4) 0.3153(7) 0.2375(5) 0.0694(17) Uani d . 1
C C19 -0.0275(7) 0.4147(9) 0.2922(7) 0.115(4) Uani d . 1
H H19A -0.0141 0.3942 0.3474 0.138 Uiso calc R 1
H H19B -0.0774 0.4229 0.2916 0.138 Uiso calc R 1
C C20 -0.0249(4) 0.1638(9) 0.0359(7) 0.111(2) Uani d . 1
H H20A -0.0138 0.1239 -0.0146 0.109 Uiso calc R 1
H H20B -0.0535 0.1114 0.0679 0.109 Uiso calc R 1
C C21 -0.0660(8) 0.2664(17) 0.0160(15) 0.100(10) Uani d . 1
H H21B -0.1011 0.2378 -0.0213 0.24 Uiso calc R 1
H H21A -0.0902 0.2852 0.0661 0.24 Uiso calc R 1
C C22 -0.0485(13) 0.3780(15) -0.0125(16) 0.114(12) Uani d . 1
H H22A -0.0898 0.4246 -0.0170 0.269 Uiso calc R 1
H H22B -0.0184 0.4163 0.0262 0.269 Uiso calc R 1
H H22C -0.0252 0.3725 -0.0641 0.269 Uiso calc R 1
C C23 0.1495(4) 0.2993(6) 0.0543(5) 0.0678(16) Uani d . 1
C C24 0.1565(7) 0.3199(12) -0.0289(6) 0.114(4) Uani d . 1
H H24 0.1239 0.29 -0.0651 0.137 Uiso calc R 1
C C25 0.2113(8) 0.3843(15) -0.0583(9) 0.113(6) Uani d . 1
H H25 0.2139 0.4012 -0.1137 0.183 Uiso calc R 1
C C26 0.2619(6) 0.4234(12) -0.0071(9) 0.110(4) Uani d . 1
H H26 0.3002 0.4624 -0.0279 0.156 Uiso calc R 1
C C27 0.2559(5) 0.4052(9) 0.0734(7) 0.111(4) Uani d . 1
H H27 0.29 0.433 0.1085 0.133 Uiso calc R 1
C C28 0.1991(4) 0.3451(6) 0.1053(7) 0.087(2) Uani d . 1
H H28 0.1948 0.336 0.1615 0.105 Uiso calc R 1
C C29 0.0973(4) 0.0755(8) 0.1974(5) 0.0716(19) Uani d . 1
C C30 0.0815(6) -0.0416(9) 0.1932(7) 0.107(4) Uani d . 1
H H30 0.0583 -0.0716 0.1482 0.128 Uiso calc R 1
C C31 0.1009(9) -0.1152(15) 0.2576(11) 0.117(8) Uani d . 1
H H31 0.0892 -0.194 0.2555 0.188 Uiso calc R 1
C C32 0.1358(9) -0.0744(19) 0.3219(9) 0.107(8) Uani d . 1
H H32 0.1488 -0.1251 0.3635 0.188 Uiso calc R 1
C C33 0.1525(7) 0.0414(16) 0.3269(6) 0.113(5) Uani d . 1
H H33 0.1775 0.0691 0.3714 0.159 Uiso calc R 1
C C34 0.1322(5) 0.1175(11) 0.2659(5) 0.099(3) Uani d . 1
H H34 0.1418 0.1969 0.2705 0.119 Uiso calc R 1

loop_
_atom_site_aniso_label
_atom_site_aniso_U_11
_atom_site_aniso_U_22
_atom_site_aniso_U_33
_atom_site_aniso_U_12
_atom_site_aniso_U_13
_atom_site_aniso_U_23
Sn1 0.05910(19) 0.0703(2) 0.05297(19) -0.00035(18) -0.0032(2) -0.0007(2)
Sn2 0.05046(16) 0.0652(2) 0.05397(19) -0.00106(16) 0.00380(19) 0.0087(2)
Cl1 0.0545(8) 0.165(2) 0.0727(11) 0.0156(11) -0.0042(8) -0.0015(12)
Cl2 0.304(6) 0.099(2) 0.140(3) -0.048(3) 0.074(4) -0.015(2)
O1 0.061(2) 0.085(3) 0.060(2) 0.005(2) -0.007(2) -0.018(2)
O2 0.051(2) 0.070(3) 0.062(2) 0.0060(19) -0.0063(19) -0.011(2)
O3 0.078(3) 0.074(3) 0.068(3) -0.006(2) 0.022(3) 0.000(2)
O4 0.064(3) 0.079(3) 0.065(3) -0.006(2) 0.018(2) -0.004(2)
C1 0.049(3) 0.065(3) 0.054(3) -0.002(2) 0.000(2) -0.004(3)
C2 0.058(3) 0.111(6) 0.082(4) 0.017(4) -0.017(3) -0.032(4)
C3 0.115(7) 0.094(6) 0.098(6) -0.014(5) -0.038(6) 0.024(5)
C4 0.121(9) 0.122(9) 0.129(10) 0.007(7) -0.020(7) 0.025(8)
C5 0.12(2) 0.169(16) 0.193(19) 0.012(15) 0.064(18) 0.072(15)
C6 0.060(3) 0.068(4) 0.063(3) -0.004(3) -0.003(3) -0.007(3)
C7 0.087(5) 0.088(4) 0.081(5) 0.009(4) 0.009(5) 0.009(5)
C8 0.083(5) 0.087(6) 0.122(8) 0.008(4) 0.023(5) 0.003(5)
C9 0.095(6) 0.096(7) 0.137(10) -0.007(5) 0.031(7) -0.038(7)
C10 0.114(8) 0.156(11) 0.087(7) 0.003(8) 0.014(6) -0.046(7)
C11 0.097(6) 0.112(7) 0.058(4) 0.001(5) 0.012(4) -0.013(4)
C12 0.061(3) 0.083(4) 0.053(3) -0.005(3) -0.002(3) -0.003(3)
C13 0.071(4) 0.125(8) 0.072(5) 0.006(5) 0.001(4) 0.022(5)
C14 0.116(8) 0.110(7) 0.086(6) -0.009(6) -0.003(6) 0.031(5)
C15 0.105(8) 0.143(10) 0.098(7) -0.012(7) 0.031(6) 0.014(7)
C16 0.078(5) 0.120(8) 0.141(10) -0.002(6) 0.034(6) 0.002(8)
C17 0.069(4) 0.094(5) 0.095(6) 0.009(4) 0.005(4) 0.008(5)
C18 0.072(4) 0.076(4) 0.061(4) 0.006(3) 0.012(3) -0.003(3)
C19 0.110(10) 0.080(5) 0.104(7) 0.004(6) 0.058(7) -0.008(5)
C20 0.092(4) 0.108(6) 0.102(6) 0.000(4) -0.022(4) -0.004(5)
C21 0.105(12) 0.119(14) 0.20(3) 0.001(10) -0.0207(14) 0.090(17)
C22 0.12(2) 0.117(12) 0.30(3) -0.018(13) -0.09(2) 0.089(16)
C23 0.061(3) 0.069(4) 0.074(4) -0.009(3) 0.017(3) 0.008(3)
C24 0.113(7) 0.160(11) 0.070(5) -0.055(7) 0.017(5) 0.004(6)
C25 0.160(12) 0.180(13) 0.117(10) -0.073(11) 0.054(9) 0.021(9)
C26 0.103(7) 0.125(9) 0.163(12) -0.044(7) 0.047(8) 0.009(8)
C27 0.093(6) 0.103(6) 0.137(10) -0.046(5) 0.005(6) 0.006(6)
C28 0.090(5) 0.080(4) 0.092(5) -0.026(3) -0.009(5) 0.009(5)
C29 0.060(3) 0.091(5) 0.064(4) 0.019(3) 0.015(3) 0.017(4)
C30 0.125(8) 0.093(6) 0.102(7) 0.047(6) 0.046(6) 0.028(5)
C31 0.120(14) 0.143(12) 0.148(13) 0.086(11) 0.079(12) 0.083(11)
C32 0.166(13) 0.206(17) 0.099(9) 0.105(13) 0.055(9) 0.074(10)
C33 0.111(8) 0.215(16) 0.072(6) 0.054(10) 0.012(5) 0.033(8)
C34 0.090(5) 0.147(9) 0.060(5) 0.026(6) 0.010(4) 0.020(5)

loop_
_atom_type_symbol
_atom_type_description
_atom_type_scat_dispersion_real
_atom_type_scat_dispersion_imag
_atom_type_scat_source
C C 0.0033 0.0016 'International Tables Vol C Tables 4.2.6.8 and 6.1.1.4'
H H 0 0 'International Tables Vol C Tables 4.2.6.8 and 6.1.1.4'
N N 0.0061 0.0033 'International Tables Vol C Tables 4.2.6.8 and 6.1.1.4'
O O 0.0106 0.006 'International Tables Vol C Tables 4.2.6.8 and 6.1.1.4'
Sn Sn -0.6537 1.4246 'International Tables Vol C Tables 4.2.6.8 and 6.1.1.4'
Cl Cl 0.1484 0.1585 'International Tables Vol C Tables 4.2.6.8 and 6.1.1.4'

loop_
_geom_angle_atom_site_label_1
_geom_angle_atom_site_label_2
_geom_angle_atom_site_label_3
_geom_angle_site_symmetry_3
_geom_angle
C3 Sn1 C12 . 123.9(4)
C3 Sn1 C6 . 117.4(4)
C12 Sn1 C6 . 117.3(3)
C3 Sn1 O1 . 98.6(3)
C12 Sn1 O1 . 93.0(2)
C6 Sn1 O1 . 90.1(2)
C3 Sn1 O4 2_554 83.8(3)
C12 Sn1 O4 2_554 88.0(2)
C6 Sn1 O4 2_554 86.2(2)
O1 Sn1 O4 2_554 176.21(18)
C29 Sn2 C23 . 116.2(3)
C29 Sn2 C20 . 120.0(4)
C23 Sn2 C20 . 121.8(4)
C29 Sn2 O3 . 94.5(3)
C23 Sn2 O3 . 90.1(2)
C20 Sn2 O3 . 99.1(3)
C29 Sn2 O2 . 86.4(2)
C23 Sn2 O2 . 84.4(2)
C20 Sn2 O2 . 85.3(3)
O3 Sn2 O2 . 174.26(18)
C1 O1 Sn1 . 121.9(4)
C1 O2 Sn2 . 134.8(4)
C18 O3 Sn2 . 121.9(5)
C18 O4 Sn1 2 137.8(5)
O2 C1 O1 . 125.9(6)
O2 C1 C2 . 116.8(6)
O1 C1 C2 . 117.3(5)
C1 C2 Cl1 . 115.5(5)
C1 C2 H2A . 108.4
Cl1 C2 H2A . 108.4
C1 C2 H2B . 108.4
Cl1 C2 H2B . 108.4
H2A C2 H2B . 107.5
C4 C3 Sn1 . 113.6(8)
C4 C3 H3A . 108.8
Sn1 C3 H3A . 108.9
C4 C3 H3B . 108.9
Sn1 C3 H3B . 108.9
H3A C3 H3B . 107.7
C5 C4 C3 . 113.9(13)
C5 C4 H4B . 108.8
C3 C4 H4B . 108.8
C5 C4 H4A . 108.8
C3 C4 H4A . 108.8
H4B C4 H4A . 107.7
C4 C5 H5A . 109.5
C4 C5 H5B . 109.4
H5A C5 H5B . 109.5
C4 C5 H5C . 109.5
H5A C5 H5C . 109.5
H5B C5 H5C . 109.5
C11 C6 C7 . 118.1(8)
C11 C6 Sn1 . 119.4(6)
C7 C6 Sn1 . 122.5(6)
C8 C7 C6 . 121.3(11)
C8 C7 H7 . 119.4
C6 C7 H7 . 119.4
C9 C8 C7 . 120.6(11)
C9 C8 H8 . 119.7
C7 C8 H8 . 119.7
C8 C9 C10 . 119.2(10)
C8 C9 H9 . 120.4
C10 C9 H9 . 120.4
C11 C10 C9 . 120.1(10)
C11 C10 H10 . 119.9
C9 C10 H10 . 120
C10 C11 C6 . 120.5(10)
C10 C11 H11 . 119.8
C6 C11 H11 . 119.7
C13 C12 C17 . 119.5(8)
C13 C12 Sn1 . 122.1(6)
C17 C12 Sn1 . 118.4(6)
C14 C13 C12 . 120.8(9)
C14 C13 H13 . 119.6
C12 C13 H13 . 119.6
C15 C14 C13 . 121.6(10)
C15 C14 H14 . 119.2
C13 C14 H14 . 119.2
C16 C15 C14 . 119.1(10)
C16 C15 H15 . 120.5
C14 C15 H15 . 120.5
C15 C16 C17 . 120.9(10)
C15 C16 H16 . 119.6
C17 C16 H16 . 119.6
C12 C17 C16 . 118.2(9)
C12 C17 H17 . 120.9
C16 C17 H17 . 120.9
O4 C18 O3 . 125.3(7)
O4 C18 C19 . 115.7(7)
O3 C18 C19 . 119.0(8)
C18 C19 Cl2 . 116.7(7)
C18 C19 H19A . 108.1
Cl2 C19 H19A . 108.1
C18 C19 H19B . 108.1
Cl2 C19 H19B . 108.1
H19A C19 H19B . 107.3
C21 C20 Sn2 . 117.6(9)
C21 C20 H20A . 107.7
Sn2 C20 H20A . 107.9
C21 C20 H20B . 108
Sn2 C20 H20B . 107.9
H20A C20 H20B . 107.2
C22 C21 C20 . 132.7(16)
C22 C21 H21B . 104.8
C20 C21 H21B . 104.8
C22 C21 H21A . 101.0
C20 C21 H21A . 104.5
H21B C21 H21A . 105.7
C21 C22 H22A . 109.2
C21 C22 H22B . 109.6
H22A C22 H22B . 107.0
C21 C22 H22C . 109.6
H22A C22 H22C . 111.0
H22B C22 H22C . 109.5
C28 C23 C24 . 117.6(8)
C28 C23 Sn2 . 120.9(6)
C24 C23 Sn2 . 121.4(6)
C25 C24 C23 . 120.5(11)
C25 C24 H24 . 119.7
C23 C24 H24 . 119.7
C26 C25 C24 . 120.8(12)
C26 C25 H25 . 119.6
C24 C25 H25 . 119.6
C27 C26 C25 . 119.5(9)
C27 C26 H26 . 120.3
C25 C26 H26 . 120.2
C26 C27 C28 . 120.8(11)
C26 C27 H27 . 119.6
C28 C27 H27 . 119.6
C23 C28 C27 . 120.6(10)
C23 C28 H28 . 119.7
C27 C28 H28 . 119.7
C30 C29 C34 . 118.9(9)
C30 C29 Sn2 . 120.6(7)
C34 C29 Sn2 . 120.5(7)
C29 C30 C31 . 119.2(15)
C29 C30 H30 . 120.4
C31 C30 H30 . 120.4
C32 C31 C30 . 121.3(17)
C32 C31 H31 . 119.3
C30 C31 H31 . 119.4
C31 C32 C33 . 120.4(12)
C31 C32 H32 . 119.9
C33 C32 H32 . 119.8
C32 C33 C34 . 120.0(14)
C32 C33 H33 . 120
C34 C33 H33 . 120
C33 C34 C29 . 120.1(13)
C33 C34 H34 . 120
C29 C34 H34 . 119.9

loop_
_geom_bond_atom_site_label_1
_geom_bond_atom_site_label_2
_geom_bond_site_symmetry_2
_geom_bond_distance
_geom_bond_publ_flag
Sn1 C3 . 2.105(9) y
Sn1 C12 . 2.125(7) y
Sn1 C6 . 2.137(7) y
Sn1 O1 . 2.178(4) y
Sn1 O4 2_554 2.478(5) y
Sn2 C29 . 2.129(7) y
Sn2 C23 . 2.130(6) y
Sn2 C20 . 2.130(8) y
Sn2 O3 . 2.190(5) y
Sn2 O2 . 2.469(5) y
Cl1 C2 . 1.746(7) ?
Cl2 C19 . 1.699(11) ?
O1 C1 . 1.257(8) ?
O2 C1 . 1.224(7) ?
O3 C18 . 1.264(9) ?
O4 C18 . 1.231(9) ?
O4 Sn1 2 2.478(5) ?
C1 C2 . 1.518(9) ?
C2 H2A . 0.97 ?
C2 H2B . 0.97 ?
C3 C4 . 1.562(16) ?
C3 H3A . 0.97 ?
C3 H3B . 0.97 ?
C4 C5 . 1.40(2) ?
C4 H4B . 0.97 ?
C4 H4A . 0.97 ?
C5 H5A . 0.96 ?
C5 H5B . 0.96 ?
C5 H5C . 0.96 ?
C6 C11 . 1.384(10) ?
C6 C7 . 1.387(12) ?
C7 C8 . 1.370(13) ?
C7 H7 . 0.93 ?
C8 C9 . 1.360(17) ?
C8 H8 . 0.93 ?
C9 C10 . 1.394(18) ?
C9 H9 . 0.93 ?
C10 C11 . 1.381(15) ?
C10 H10 . 0.93 ?
C11 H11 . 0.93 ?
C12 C13 . 1.378(12) ?
C12 C17 . 1.391(11) ?
C13 C14 . 1.370(14) ?
C13 H13 . 0.93 ?
C14 C15 . 1.368(17) ?
C14 H14 . 0.93 ?
C15 C16 . 1.362(17) ?
C15 H15 . 0.93 ?
C16 C17 . 1.437(14) ?
C16 H16 . 0.93 ?
C17 H17 . 0.93 ?
C18 C19 . 1.493(12) ?
C19 H19A . 0.97 ?
C19 H19B . 0.97 ?
C20 C21 . 1.455(17) ?
C20 H20A . 0.97 ?
C20 H20B . 0.97 ?
C21 C22 . 1.40(3) ?
C21 H21B . 0.97 ?
C21 H21A . 0.97 ?
C22 H22A . 0.96 ?
C22 H22B . 0.96 ?
C22 H22C . 0.96 ?
C23 C28 . 1.376(12) ?
C23 C24 . 1.392(12) ?
C24 C25 . 1.376(15) ?
C24 H24 . 0.93 ?
C25 C26 . 1.36(2) ?
C25 H25 . 0.93 ?
C26 C27 . 1.342(16) ?
C26 H26 . 0.93 ?
C27 C28 . 1.396(12) ?
C27 H27 . 0.93 ?
C28 H28 . 0.93 ?
C29 C30 . 1.375(14) ?
C29 C34 . 1.394(14) ?
C30 C31 . 1.401(16) ?
C30 H30 . 0.93 ?
C31 C32 . 1.34(3) ?
C31 H31 . 0.93 ?
C32 C33 . 1.37(2) ?
C32 H32 . 0.93 ?
C33 C34 . 1.383(15) ?
C33 H33 . 0.93 ?
C34 H34 . 0.93 ?

loop_
_geom_torsion_atom_site_label_1
_geom_torsion_atom_site_label_2
_geom_torsion_atom_site_label_3
_geom_torsion_atom_site_label_4
_geom_torsion_site_symmetry_1
_geom_torsion
C3 Sn1 O1 C1 . 63.3(6)
C12 Sn1 O1 C1 . -61.6(6)
C6 Sn1 O1 C1 . -178.9(5)
C29 Sn2 O2 C1 . -55.1(6)
C23 Sn2 O2 C1 . 61.7(6)
C20 Sn2 O2 C1 . -175.6(7)
C29 Sn2 O3 C18 . -54.2(6)
C23 Sn2 O3 C18 . -170.5(6)
C20 Sn2 O3 C18 . 67.2(7)
Sn2 O2 C1 O1 . -175.3(5)
Sn2 O2 C1 C2 . 4.0(10)
Sn1 O1 C1 O2 . -8.1(10)
Sn1 O1 C1 C2 . 172.6(5)
O2 C1 C2 Cl1 . -166.5(6)
O1 C1 C2 Cl1 . 12.8(10)
C12 Sn1 C3 C4 . 145.3(8)
C6 Sn1 C3 C4 . -48.8(10)
O1 Sn1 C3 C4 . 45.7(9)
O4 Sn1 C3 C4 2_554 -131.3(9)
Sn1 C3 C4 C5 . 174.0(13)
C3 Sn1 C6 C11 . -36.3(8)
C12 Sn1 C6 C11 . 130.5(7)
O1 Sn1 C6 C11 . -136.0(7)
O4 Sn1 C6 C11 2_554 44.7(7)
C3 Sn1 C6 C7 . 143.5(6)
C12 Sn1 C6 C7 . -49.6(7)
O1 Sn1 C6 C7 . 43.9(6)
O4 Sn1 C6 C7 2_554 -135.4(6)
C11 C6 C7 C8 . -1.6(12)
Sn1 C6 C7 C8 . 178.5(7)
C6 C7 C8 C9 . 1.4(14)
C7 C8 C9 C10 . 1.5(17)
C8 C9 C10 C11 . -4.1(18)
C9 C10 C11 C6 . 3.8(18)
C7 C6 C11 C10 . -1.0(14)
Sn1 C6 C11 C10 . 178.9(8)
C3 Sn1 C12 C13 . -161.3(7)
C6 Sn1 C12 C13 . 32.7(8)
O1 Sn1 C12 C13 . -58.9(7)
O4 Sn1 C12 C13 2_554 117.4(7)
C3 Sn1 C12 C17 . 19.4(8)
C6 Sn1 C12 C17 . -146.6(6)
O1 Sn1 C12 C17 . 121.8(7)
O4 Sn1 C12 C17 2_554 -61.9(7)
C17 C12 C13 C14 . 0.6(15)
Sn1 C12 C13 C14 . -178.7(8)
C12 C13 C14 C15 . -1.3(18)
C13 C14 C15 C16 . 1(2)
C14 C15 C16 C17 . 1(2)
C13 C12 C17 C16 . 0.8(14)
Sn1 C12 C17 C16 . -179.9(8)
C15 C16 C17 C12 . -1.5(18)
Sn1 O4 C18 O3 2 172.1(5)
Sn1 O4 C18 C19 2 -7.7(13)
Sn2 O3 C18 O4 . -1.5(11)
Sn2 O3 C18 C19 . 178.3(8)
O4 C18 C19 Cl2 . -175.0(8)
O3 C18 C19 Cl2 . 5.2(15)
C29 Sn2 C20 C21 . 138.4(13)
C23 Sn2 C20 C21 . -58.1(14)
O3 Sn2 C20 C21 . 37.7(14)
O2 Sn2 C20 C21 . -138.5(14)
Sn2 C20 C21 C22 . 45(4)
C29 Sn2 C23 C28 . -36.4(7)
C20 Sn2 C23 C28 . 159.5(6)
O3 Sn2 C23 C28 . 58.7(7)
O2 Sn2 C23 C28 . -119.6(7)
C29 Sn2 C23 C24 . 139.1(9)
C20 Sn2 C23 C24 . -25.0(10)
O3 Sn2 C23 C24 . -125.7(9)
O2 Sn2 C23 C24 . 55.9(9)
C28 C23 C24 C25 . 0(2)
Sn2 C23 C24 C25 . -175.8(12)
C23 C24 C25 C26 . 4(3)
C24 C25 C26 C27 . -4(3)
C25 C26 C27 C28 . 1(2)
C24 C23 C28 C27 . -3.0(14)
Sn2 C23 C28 C27 . 172.7(8)
C26 C27 C28 C23 . 2.6(17)
C23 Sn2 C29 C30 . -129.2(6)
C20 Sn2 C29 C30 . 35.2(7)
O3 Sn2 C29 C30 . 138.5(6)
O2 Sn2 C29 C30 . -47.2(6)
C23 Sn2 C29 C34 . 50.7(7)
C20 Sn2 C29 C34 . -144.9(7)
O3 Sn2 C29 C34 . -41.7(6)
O2 Sn2 C29 C34 . 132.6(6)
C34 C29 C30 C31 . 0.0(13)
Sn2 C29 C30 C31 . 179.8(8)
C29 C30 C31 C32 . -1.7(18)
C30 C31 C32 C33 . 1(2)
C31 C32 C33 C34 . 1(2)
C32 C33 C34 C29 . -2.8(16)
C30 C29 C34 C33 . 2.3(13)
Sn2 C29 C34 C33 . -177.6(7)
